data_4317876
loop_
_publ_author_name
'Carsten Knapp'
'Enno Lork'
'Paul G. Watson'
'R\"udiger Mews'

_publ_contact_author
;
          R\"udiger Mews
          Institute of Inorganic and Physical Chemistry
          University of Bremen
          P.O.330 440
          D - 28334 Bremen
          Germany
;
_publ_contact_author_fax '+49 421 218 4267'
_publ_contact_author_phone '+49 421 218 3354'
_publ_section_title
;
 Lithium Fluoroarylamidinates: Syntheses, Structures, and Reactions
;
_journal_name_full 'Inorganic Chemistry'
_journal_page_first 2014
_journal_page_last 2025
_journal_paper_doi 10.1021/ic011099t
_journal_volume 41
_journal_year 2002
_chemical_formula_sum 'C10 H11 F5 N2 Si'
_chemical_formula_weight 282.30
_chemical_name_systematic
;
   ?
;
_space_group_IT_number 33
_symmetry_cell_setting orthorhombic
_symmetry_space_group_name_Hall 'P 2c -2n'
_symmetry_space_group_name_H-M 'P n a 21'
_atom_sites_solution_hydrogens geom
_atom_sites_solution_primary direct
_atom_sites_solution_secondary difmap
_audit_creation_method SHELXL-97
_cell_angle_alpha 90.00
_cell_angle_beta 90.00
_cell_angle_gamma 90.00
_cell_formula_units_Z 8
_cell_length_a 9.3309(18)
_cell_length_b 16.322(2)
_cell_length_c 17.059(5)
_cell_measurement_reflns_used 40
_cell_measurement_temperature 173(2)
_cell_measurement_theta_max 10.35
_cell_measurement_theta_min 5.00
_cell_volume 2598.1(10)
_computing_cell_refinement 'Siemens XSCANS'
_computing_data_collection 'Siemens XSCANS'
_computing_data_reduction 'Siemens XSCANS'
_computing_molecular_graphics DIAMOND
_computing_publication_material 'Siemens SHELXTL'
_computing_structure_refinement 'SHELXL-97 (Sheldrick, 1997)'
_computing_structure_solution 'SHELXS-97 (Sheldrick, 1990)'
_diffrn_ambient_temperature 173(2)
_diffrn_measured_fraction_theta_full 0.922
_diffrn_measured_fraction_theta_max 0.922
_diffrn_measurement_device_type 'Siemens P4'
_diffrn_measurement_method '2\q/\w scans'
_diffrn_radiation_monochromator graphite
_diffrn_radiation_source 'normal-focus sealed tube'
_diffrn_radiation_type MoK\a
_diffrn_radiation_wavelength 0.71073
_diffrn_reflns_av_R_equivalents 0.0560
_diffrn_reflns_av_sigmaI/netI 0.0776
_diffrn_reflns_limit_h_max 8
_diffrn_reflns_limit_h_min -1
_diffrn_reflns_limit_k_max 18
_diffrn_reflns_limit_k_min -18
_diffrn_reflns_limit_l_max 16
_diffrn_reflns_limit_l_min -16
_diffrn_reflns_number 4495
_diffrn_reflns_theta_full 23.51
_diffrn_reflns_theta_max 23.51
_diffrn_reflns_theta_min 2.51
_diffrn_standards_decay_% 'random variation +/-2.0'
_diffrn_standards_interval_count 197
_diffrn_standards_number 3
_exptl_absorpt_coefficient_mu 0.224
_exptl_absorpt_correction_T_max 0.9565
_exptl_absorpt_correction_T_min 0.8588
_exptl_absorpt_correction_type none
_exptl_crystal_colour colorless
_exptl_crystal_density_diffrn 1.443
_exptl_crystal_density_method 'not measured'
_exptl_crystal_F_000 1152
_exptl_crystal_size_max 0.70
_exptl_crystal_size_mid 0.20
_exptl_crystal_size_min 0.20
_refine_diff_density_max 0.255
_refine_diff_density_min -0.234
_refine_diff_density_rms 0.053
_refine_ls_abs_structure_details 'Flack H D (1983), Acta Cryst. A39, 876-881'
_refine_ls_abs_structure_Flack -0.1(3)
_refine_ls_extinction_coef 0.0005(8)
_refine_ls_extinction_expression Fc^*^=kFc[1+0.001xFc^2^\l^3^/sin(2\q)]^-1/4^
_refine_ls_extinction_method SHELXL
_refine_ls_goodness_of_fit_ref 1.037
_refine_ls_hydrogen_treatment mixed
_refine_ls_matrix_type full
_refine_ls_number_parameters 346
_refine_ls_number_reflns 2061
_refine_ls_number_restraints 7
_refine_ls_restrained_S_all 1.035
_refine_ls_R_factor_all 0.0775
_refine_ls_R_factor_gt 0.0495
_refine_ls_shift/su_max 0.004
_refine_ls_shift/su_mean 0.000
_refine_ls_structure_factor_coef Fsqd
_refine_ls_weighting_details 'calc w=1/[\s^2^(Fo^2^)+(0.0525P)^2^+0.0000P] where P=(Fo^2^+2Fc^2^)/3'
_refine_ls_weighting_scheme calc
_refine_ls_wR_factor_gt 0.0994
_refine_ls_wR_factor_ref 0.1103
_reflns_number_gt 1542
_reflns_number_total 2061
_reflns_threshold_expression >2sigma(I)
_cod_data_source_file ic011099t_12.cif
_cod_data_source_block 8e
_cod_depositor_comments
;
The following automatic conversions were performed:
data name '_publ_contact_autor' replaced with '_publ_contact_author'
as specified in the replacement file
'/home/antanas/src/cod-tools/trunk/data/replacement-values/replacement_tags.lst'.

Automatic conversion script
Id: cif_correct_tags 4998 2017-03-02 13:24:31Z antanas 
;
_cod_original_cell_volume 2598.0(10)
_cod_database_code 4317876

loop_
_symmetry_equiv_pos_as_xyz
'x, y, z'
'-x, -y, z+1/2'
'x+1/2, -y+1/2, z'
'-x+1/2, y+1/2, z+1/2'

loop_
_atom_site_label
_atom_site_type_symbol
_atom_site_fract_x
_atom_site_fract_y
_atom_site_fract_z
_atom_site_U_iso_or_equiv
_atom_site_adp_type
_atom_site_occupancy
_atom_site_symmetry_multiplicity
_atom_site_calc_flag
_atom_site_refinement_flags
_atom_site_disorder_assembly
_atom_site_disorder_group
C1 C 0.6664(7) 0.4796(4) 0.2139(4) 0.0294(18) Uani 1 1 d . . .
N2 N 0.6512(8) 0.4441(4) 0.2792(4) 0.0448(18) Uani 1 1 d D . .
H2 H 0.651(8) 0.407(3) 0.304(3) 0.023(12) Uiso 1 1 d D . .
N1 N 0.6414(8) 0.5625(4) 0.2060(3) 0.0390(17) Uani 1 1 d D . .
H1 H 0.640(8) 0.579(4) 0.166(2) 0.023(12) Uiso 1 1 d D . .
Si1 Si 0.6248(2) 0.63203(12) 0.28418(16) 0.0367(6) Uani 1 1 d . . .
C8 C 0.7789(10) 0.6193(5) 0.3531(5) 0.062(3) Uani 1 1 d . . .
H8A H 0.7734 0.5653 0.3781 0.091(8) Uiso 1 1 calc R . .
H8B H 0.7751 0.6621 0.3933 0.091(8) Uiso 1 1 calc R . .
H8C H 0.8691 0.6237 0.3239 0.091(8) Uiso 1 1 calc R . .
C9 C 0.4539(11) 0.6167(5) 0.3357(6) 0.066(3) Uani 1 1 d . . .
H9A H 0.3759 0.6134 0.2973 0.091(8) Uiso 1 1 calc R . .
H9B H 0.4367 0.6629 0.3712 0.091(8) Uiso 1 1 calc R . .
H9C H 0.4581 0.5658 0.3660 0.091(8) Uiso 1 1 calc R . .
C10 C 0.6259(10) 0.7356(4) 0.2384(5) 0.051(2) Uani 1 1 d . . .
H10A H 0.7121 0.7418 0.2062 0.091(8) Uiso 1 1 calc R . .
H10B H 0.6254 0.7775 0.2795 0.091(8) Uiso 1 1 calc R . .
H10C H 0.5406 0.7420 0.2054 0.091(8) Uiso 1 1 calc R . .
C2 C 0.7056(8) 0.4355(4) 0.1401(4) 0.0276(18) Uani 1 1 d . . .
C3 C 0.6273(8) 0.3710(4) 0.1116(5) 0.038(2) Uani 1 1 d . . .
F1 F 0.5003(5) 0.3523(3) 0.1445(3) 0.0545(13) Uani 1 1 d . . .
C4 C 0.6690(9) 0.3249(4) 0.0478(5) 0.036(2) Uani 1 1 d . . .
F2 F 0.5865(5) 0.2636(2) 0.0208(3) 0.0609(14) Uani 1 1 d . . .
C5 C 0.7978(10) 0.3406(4) 0.0126(5) 0.038(2) Uani 1 1 d . . .
F3 F 0.8412(5) 0.2971(2) -0.0497(3) 0.0541(13) Uani 1 1 d . . .
C6 C 0.8830(8) 0.4032(4) 0.0399(5) 0.035(2) Uani 1 1 d . . .
F4 F 1.0099(5) 0.4182(3) 0.0075(3) 0.0467(12) Uani 1 1 d . . .
C7 C 0.8345(8) 0.4498(4) 0.1032(4) 0.0330(19) Uani 1 1 d . . .
F5 F 0.9193(4) 0.5127(3) 0.1265(3) 0.0447(12) Uani 1 1 d . . .
C11 C 0.4139(8) 0.4039(4) 0.4562(4) 0.0268(18) Uani 1 1 d . . .
N4 N 0.3599(8) 0.3979(4) 0.5245(4) 0.0412(18) Uani 1 1 d D . .
H4 H 0.285(4) 0.382(4) 0.523(5) 0.023(12) Uiso 1 1 d D . .
N3 N 0.5568(8) 0.4213(4) 0.4484(3) 0.0366(17) Uani 1 1 d D . .
H3 H 0.581(8) 0.427(4) 0.407(2) 0.023(12) Uiso 1 1 d D . .
Si2 Si 0.6923(3) 0.39658(13) 0.51501(17) 0.0416(6) Uani 1 1 d . . .
C18 C 0.7034(10) 0.4706(6) 0.5963(5) 0.072(3) Uani 1 1 d . . .
H18A H 0.7221 0.5254 0.5752 0.091(8) Uiso 1 1 calc R . .
H18B H 0.7813 0.4548 0.6317 0.091(8) Uiso 1 1 calc R . .
H18C H 0.6126 0.4709 0.6251 0.091(8) Uiso 1 1 calc R . .
C19 C 0.8613(9) 0.3972(5) 0.4560(6) 0.051(2) Uani 1 1 d . . .
H19A H 0.8510 0.3601 0.4113 0.091(8) Uiso 1 1 calc R . .
H19B H 0.9413 0.3790 0.4889 0.091(8) Uiso 1 1 calc R . .
H19C H 0.8800 0.4529 0.4371 0.091(8) Uiso 1 1 calc R . .
C20 C 0.6556(11) 0.2908(6) 0.5501(7) 0.081(3) Uani 1 1 d . . .
H20A H 0.5839 0.2925 0.5920 0.091(8) Uiso 1 1 calc R . .
H20B H 0.7443 0.2664 0.5702 0.091(8) Uiso 1 1 calc R . .
H20C H 0.6193 0.2576 0.5065 0.091(8) Uiso 1 1 calc R . .
C12 C 0.3331(8) 0.3893(4) 0.3830(5) 0.0335(19) Uani 1 1 d . . .
C13 C 0.2170(9) 0.4360(5) 0.3599(5) 0.039(2) Uani 1 1 d . . .
F6 F 0.1799(5) 0.5021(3) 0.4044(3) 0.0528(13) Uani 1 1 d . . .
C14 C 0.1400(9) 0.4217(5) 0.2937(6) 0.048(2) Uani 1 1 d . . .
F7 F 0.0290(5) 0.4702(4) 0.2743(3) 0.0737(16) Uani 1 1 d . . .
C15 C 0.1699(9) 0.3548(5) 0.2472(5) 0.045(2) Uani 1 1 d . . .
F8 F 0.0965(6) 0.3399(3) 0.1823(3) 0.0741(17) Uani 1 1 d . . .
C16 C 0.2857(10) 0.3061(5) 0.2676(5) 0.043(2) Uani 1 1 d . . .
F9 F 0.3167(6) 0.2397(3) 0.2243(3) 0.0610(15) Uani 1 1 d . . .
C17 C 0.3655(9) 0.3224(4) 0.3341(5) 0.0359(19) Uani 1 1 d . . .
F10 F 0.4771(5) 0.2742(2) 0.3506(3) 0.0500(13) Uani 1 1 d . . .

loop_
_atom_site_aniso_label
_atom_site_aniso_U_11
_atom_site_aniso_U_22
_atom_site_aniso_U_33
_atom_site_aniso_U_23
_atom_site_aniso_U_13
_atom_site_aniso_U_12
C1 0.023(4) 0.033(4) 0.033(5) -0.001(4) 0.001(4) 0.001(3)
N2 0.064(5) 0.042(4) 0.028(4) 0.016(4) 0.007(4) -0.002(4)
N1 0.050(5) 0.035(4) 0.032(4) 0.006(3) 0.007(4) 0.002(3)
Si1 0.0449(14) 0.0313(10) 0.0339(12) -0.0013(11) 0.0029(13) 0.0047(11)
C8 0.074(7) 0.058(6) 0.054(6) -0.026(5) -0.013(6) 0.014(5)
C9 0.075(8) 0.045(5) 0.077(7) 0.005(5) 0.028(6) 0.009(5)
C10 0.075(6) 0.033(4) 0.044(5) 0.002(4) 0.001(5) -0.009(4)
C2 0.032(5) 0.021(3) 0.029(4) 0.005(3) -0.003(4) -0.004(4)
C3 0.028(5) 0.033(4) 0.052(5) 0.013(4) -0.002(4) -0.004(4)
F1 0.051(3) 0.051(3) 0.061(3) -0.002(3) 0.010(3) -0.020(2)
C4 0.044(6) 0.028(4) 0.035(5) 0.003(4) 0.001(5) -0.005(4)
F2 0.076(4) 0.043(2) 0.063(3) -0.016(3) -0.012(3) -0.021(3)
C5 0.060(6) 0.025(4) 0.029(5) -0.001(4) -0.003(5) 0.007(4)
F3 0.072(4) 0.045(2) 0.045(3) -0.021(2) -0.009(3) 0.015(2)
C6 0.029(5) 0.041(4) 0.035(5) 0.007(4) 0.004(4) -0.005(4)
F4 0.039(3) 0.052(3) 0.049(3) -0.005(2) 0.007(3) 0.006(2)
C7 0.041(5) 0.029(4) 0.029(4) 0.001(4) -0.015(4) -0.007(4)
F5 0.041(3) 0.042(3) 0.051(3) -0.009(2) -0.004(2) -0.010(2)
C11 0.036(5) 0.024(3) 0.020(4) -0.001(3) 0.001(4) -0.005(3)
N4 0.053(5) 0.039(4) 0.031(4) -0.004(3) 0.000(4) -0.010(4)
N3 0.042(5) 0.033(3) 0.035(4) 0.004(3) 0.006(4) 0.000(3)
Si2 0.0405(15) 0.0455(12) 0.0388(13) -0.0001(12) -0.0032(13) 0.0044(12)
C18 0.038(6) 0.133(9) 0.045(6) -0.036(6) 0.003(5) -0.010(6)
C19 0.044(5) 0.057(5) 0.053(5) -0.009(5) 0.005(5) 0.012(5)
C20 0.088(9) 0.082(7) 0.073(7) 0.035(6) 0.006(7) 0.011(6)
C12 0.027(5) 0.033(4) 0.040(5) 0.001(4) 0.007(4) -0.011(4)
C13 0.039(6) 0.044(4) 0.034(5) -0.012(4) 0.002(4) -0.007(4)
F6 0.050(3) 0.056(3) 0.052(3) -0.015(2) 0.001(3) 0.019(2)
C14 0.031(5) 0.073(6) 0.039(5) -0.003(5) -0.001(5) 0.005(4)
F7 0.047(3) 0.116(5) 0.058(3) -0.004(3) -0.014(3) 0.030(3)
C15 0.044(5) 0.058(5) 0.034(5) -0.001(4) -0.005(5) -0.013(5)
F8 0.066(4) 0.102(4) 0.054(3) -0.015(3) -0.016(3) -0.022(3)
C16 0.057(6) 0.036(4) 0.036(5) -0.003(4) 0.010(5) -0.010(4)
F9 0.086(4) 0.048(3) 0.049(3) -0.024(2) 0.006(3) -0.018(3)
C17 0.034(5) 0.038(4) 0.036(5) -0.009(4) 0.003(4) -0.006(4)
F10 0.059(3) 0.030(2) 0.062(3) -0.006(2) -0.005(3) 0.012(2)

loop_
_atom_type_symbol
_atom_type_description
_atom_type_scat_dispersion_real
_atom_type_scat_dispersion_imag
_atom_type_scat_source
C C 0.0033 0.0016 'International Tables Vol C Tables 4.2.6.8 and 6.1.1.4'
H H 0.0000 0.0000 'International Tables Vol C Tables 4.2.6.8 and 6.1.1.4'
N N 0.0061 0.0033 'International Tables Vol C Tables 4.2.6.8 and 6.1.1.4'
F F 0.0171 0.0103 'International Tables Vol C Tables 4.2.6.8 and 6.1.1.4'
Si Si 0.0817 0.0704 'International Tables Vol C Tables 4.2.6.8 and 6.1.1.4'

loop_
_geom_angle_atom_site_label_1
_geom_angle_atom_site_label_2
_geom_angle_atom_site_label_3
_geom_angle
_geom_angle_site_symmetry_1
_geom_angle_site_symmetry_3
_geom_angle_publ_flag
N2 C1 N1 121.1(7) . . ?
N2 C1 C2 123.3(6) . . ?
N1 C1 C2 115.6(6) . . ?
C1 N1 Si1 125.0(5) . . ?
N1 Si1 C9 110.6(4) . . ?
N1 Si1 C10 105.5(4) . . ?
C9 Si1 C10 109.2(4) . . ?
N1 Si1 C8 109.7(4) . . ?
C9 Si1 C8 110.6(5) . . ?
C10 Si1 C8 111.2(4) . . ?
C3 C2 C7 115.7(7) . . ?
C3 C2 C1 122.6(7) . . ?
C7 C2 C1 121.1(6) . . ?
F1 C3 C2 119.7(7) . . ?
F1 C3 C4 117.0(7) . . ?
C2 C3 C4 123.3(7) . . ?
F2 C4 C5 119.6(7) . . ?
F2 C4 C3 121.0(7) . . ?
C5 C4 C3 119.4(7) . . ?
F3 C5 C4 120.9(7) . . ?
F3 C5 C6 119.2(8) . . ?
C4 C5 C6 119.9(7) . . ?
F4 C6 C5 120.7(7) . . ?
F4 C6 C7 120.7(7) . . ?
C5 C6 C7 118.7(7) . . ?
F5 C7 C2 120.3(6) . . ?
F5 C7 C6 116.8(7) . . ?
C2 C7 C6 122.9(7) . . ?
N4 C11 N3 119.3(7) . . ?
N4 C11 C12 124.0(7) . . ?
N3 C11 C12 116.6(7) . . ?
C11 N3 Si2 126.4(6) . . ?
N3 Si2 C18 112.3(4) . . ?
N3 Si2 C20 106.9(4) . . ?
C18 Si2 C20 112.2(5) . . ?
N3 Si2 C19 105.0(4) . . ?
C18 Si2 C19 110.7(4) . . ?
C20 Si2 C19 109.5(4) . . ?
C13 C12 C17 115.3(7) . . ?
C13 C12 C11 123.4(7) . . ?
C17 C12 C11 121.1(7) . . ?
C14 C13 F6 117.7(8) . . ?
C14 C13 C12 123.8(8) . . ?
F6 C13 C12 118.5(7) . . ?
F7 C14 C13 120.7(8) . . ?
F7 C14 C15 118.7(8) . . ?
C13 C14 C15 120.5(8) . . ?
F8 C15 C14 121.5(8) . . ?
F8 C15 C16 120.5(8) . . ?
C14 C15 C16 117.9(8) . . ?
F9 C16 C17 119.4(8) . . ?
F9 C16 C15 119.6(8) . . ?
C17 C16 C15 120.9(8) . . ?
F10 C17 C16 118.6(7) . . ?
F10 C17 C12 120.0(7) . . ?
C16 C17 C12 121.4(8) . . ?

loop_
_geom_bond_atom_site_label_1
_geom_bond_atom_site_label_2
_geom_bond_distance
_geom_bond_site_symmetry_2
_geom_bond_publ_flag
C1 N2 1.263(9) . ?
C1 N1 1.380(9) . ?
C1 C2 1.496(10) . ?
N1 Si1 1.758(7) . ?
Si1 C9 1.837(10) . ?
Si1 C10 1.862(7) . ?
Si1 C8 1.869(9) . ?
C2 C3 1.370(10) . ?
C2 C7 1.378(10) . ?
C3 F1 1.347(8) . ?
C3 C4 1.380(11) . ?
C4 F2 1.344(8) . ?
C4 C5 1.367(11) . ?
C5 F3 1.342(9) . ?
C5 C6 1.376(10) . ?
C6 F4 1.330(8) . ?
C6 C7 1.395(10) . ?
C7 F5 1.356(8) . ?
C11 N4 1.274(10) . ?
C11 N3 1.369(10) . ?
C11 C12 1.477(11) . ?
N3 Si2 1.748(8) . ?
Si2 C18 1.841(9) . ?
Si2 C20 1.860(9) . ?
Si2 C19 1.870(9) . ?
C12 C13 1.382(11) . ?
C12 C17 1.406(10) . ?
C13 C14 1.359(12) . ?
C13 F6 1.363(9) . ?
C14 F7 1.345(9) . ?
C14 C15 1.378(12) . ?
C15 F8 1.325(10) . ?
C15 C16 1.386(11) . ?
C16 F9 1.343(9) . ?
C16 C17 1.384(11) . ?
C17 F10 1.335(9) . ?

loop_
_geom_hbond_atom_site_label_D
_geom_hbond_atom_site_label_H
_geom_hbond_atom_site_label_A
_geom_hbond_distance_DH
_geom_hbond_distance_HA
_geom_hbond_distance_DA
_geom_hbond_angle_DHA
_geom_hbond_site_symmetry_A
N3 H3 N2 0.74(3) 2.30(4) 3.041(10) 178(8) .

loop_
_geom_torsion_atom_site_label_1
_geom_torsion_atom_site_label_2
_geom_torsion_atom_site_label_3
_geom_torsion_atom_site_label_4
_geom_torsion
_geom_torsion_site_symmetry_1
_geom_torsion_site_symmetry_2
_geom_torsion_site_symmetry_3
_geom_torsion_site_symmetry_4
_geom_torsion_publ_flag
N2 C1 N1 Si1 14.3(11) . . . . ?
C2 C1 N1 Si1 -168.2(5) . . . . ?
C1 N1 Si1 C9 -72.1(8) . . . . ?
C1 N1 Si1 C10 169.9(7) . . . . ?
C1 N1 Si1 C8 50.1(8) . . . . ?
N2 C1 C2 C3 56.0(11) . . . . ?
N1 C1 C2 C3 -121.4(8) . . . . ?
N2 C1 C2 C7 -114.4(8) . . . . ?
N1 C1 C2 C7 68.2(9) . . . . ?
C7 C2 C3 F1 179.6(6) . . . . ?
C1 C2 C3 F1 8.8(10) . . . . ?
C7 C2 C3 C4 -3.0(10) . . . . ?
C1 C2 C3 C4 -173.9(7) . . . . ?
F1 C3 C4 F2 -0.8(10) . . . . ?
C2 C3 C4 F2 -178.2(7) . . . . ?
F1 C3 C4 C5 -179.3(7) . . . . ?
C2 C3 C4 C5 3.3(11) . . . . ?
F2 C4 C5 F3 1.7(11) . . . . ?
C3 C4 C5 F3 -179.8(6) . . . . ?
F2 C4 C5 C6 -179.9(7) . . . . ?
C3 C4 C5 C6 -1.4(11) . . . . ?
F3 C5 C6 F4 -3.1(10) . . . . ?
C4 C5 C6 F4 178.5(7) . . . . ?
F3 C5 C6 C7 177.9(6) . . . . ?
C4 C5 C6 C7 -0.4(11) . . . . ?
C3 C2 C7 F5 179.4(6) . . . . ?
C1 C2 C7 F5 -9.6(10) . . . . ?
C3 C2 C7 C6 1.0(10) . . . . ?
C1 C2 C7 C6 172.0(6) . . . . ?
F4 C6 C7 F5 3.2(10) . . . . ?
C5 C6 C7 F5 -177.8(6) . . . . ?
F4 C6 C7 C2 -178.3(6) . . . . ?
C5 C6 C7 C2 0.7(11) . . . . ?
N4 C11 N3 Si2 28.3(10) . . . . ?
C12 C11 N3 Si2 -148.8(6) . . . . ?
C11 N3 Si2 C18 -81.7(7) . . . . ?
C11 N3 Si2 C20 41.7(8) . . . . ?
C11 N3 Si2 C19 157.9(6) . . . . ?
N4 C11 C12 C13 63.0(10) . . . . ?
N3 C11 C12 C13 -120.1(8) . . . . ?
N4 C11 C12 C17 -113.1(8) . . . . ?
N3 C11 C12 C17 63.8(9) . . . . ?
C17 C12 C13 C14 -2.0(11) . . . . ?
C11 C12 C13 C14 -178.3(8) . . . . ?
C17 C12 C13 F6 -179.7(7) . . . . ?
C11 C12 C13 F6 4.0(11) . . . . ?
F6 C13 C14 F7 -1.6(12) . . . . ?
C12 C13 C14 F7 -179.3(8) . . . . ?
F6 C13 C14 C15 -178.5(7) . . . . ?
C12 C13 C14 C15 3.9(13) . . . . ?
F7 C14 C15 F8 3.3(13) . . . . ?
C13 C14 C15 F8 -179.7(8) . . . . ?
F7 C14 C15 C16 179.2(8) . . . . ?
C13 C14 C15 C16 -3.8(13) . . . . ?
F8 C15 C16 F9 -5.1(12) . . . . ?
C14 C15 C16 F9 179.0(7) . . . . ?
F8 C15 C16 C17 178.2(7) . . . . ?
C14 C15 C16 C17 2.3(12) . . . . ?
F9 C16 C17 F10 4.2(11) . . . . ?
C15 C16 C17 F10 -179.1(7) . . . . ?
F9 C16 C17 C12 -177.3(7) . . . . ?
C15 C16 C17 C12 -0.6(11) . . . . ?
C13 C12 C17 F10 178.9(7) . . . . ?
C11 C12 C17 F10 -4.7(11) . . . . ?
C13 C12 C17 C16 0.4(10) . . . . ?
C11 C12 C17 C16 176.8(7) . . . . ?
